data_1505650
loop_
_publ_author_name
'Harmata, Michael'
'Zheng, Pinguan'

_publ_section_title
;
 A stereospecific synthesis of chiral cyclic sulfinamides.
;
_journal_issue 25
_journal_name_full 'Organic letters'
_journal_page_first 5251
_journal_page_last 5253
_journal_paper_doi 10.1021/ol7024394
_journal_volume 9
_journal_year 2007
_chemical_formula_sum 'C21 H31 N O2 S'
_chemical_formula_weight 361.53
_space_group_IT_number 19
_symmetry_cell_setting orthorhombic
_symmetry_Int_Tables_number 19
_symmetry_space_group_name_Hall 'P 2ac 2ab'
_symmetry_space_group_name_H-M 'P 21 21 21'
_atom_sites_solution_hydrogens geom
_atom_sites_solution_primary direct
_atom_sites_solution_secondary difmap
_audit_creation_method SHELXL-97
_cell_angle_alpha 90.00
_cell_angle_beta 90.00
_cell_angle_gamma 90.00
_cell_formula_units_Z 4
_cell_length_a 6.9809(13)
_cell_length_b 9.8145(18)
_cell_length_c 29.979(5)
_cell_measurement_reflns_used 5026
_cell_measurement_temperature 173(2)
_cell_measurement_theta_max 25.7
_cell_measurement_theta_min 2.5
_cell_volume 2054.0(6)
_computing_cell_refinement 'SAINT (Bruker, 1998)'
_computing_data_collection 'SMART (Bruker, 1998)'
_computing_data_reduction 'SAINT (Bruker, 1998)'
_computing_molecular_graphics 'ORTEP-III (Burnett & Johnson, 1996)'
_computing_publication_material 'CIFTAB (Sheldrick, 1997)'
_computing_structure_refinement 'SHELXL-97 (Sheldrick, 1997)'
_computing_structure_solution 'SHELXS-97 (Sheldrick, 1997)'
_diffrn_ambient_temperature 173(2)
_diffrn_measured_fraction_theta_full 0.986
_diffrn_measured_fraction_theta_max 0.986
_diffrn_measurement_device_type 'Bruker SMART CCD area detector'
_diffrn_measurement_method 'omega scans'
_diffrn_radiation_monochromator graphite
_diffrn_radiation_type MoK\a
_diffrn_radiation_wavelength 0.71073
_diffrn_reflns_av_R_equivalents 0.0590
_diffrn_reflns_av_sigmaI/netI 0.0708
_diffrn_reflns_limit_h_max 8
_diffrn_reflns_limit_h_min -8
_diffrn_reflns_limit_k_max 12
_diffrn_reflns_limit_k_min -10
_diffrn_reflns_limit_l_max 38
_diffrn_reflns_limit_l_min -38
_diffrn_reflns_number 14429
_diffrn_reflns_theta_full 27.11
_diffrn_reflns_theta_max 27.11
_diffrn_reflns_theta_min 1.36
_diffrn_source 'fine-focus sealed tube'
_diffrn_standards_decay_% 0.0
_exptl_absorpt_coefficient_mu 0.171
_exptl_absorpt_correction_T_max 0.99
_exptl_absorpt_correction_T_min 0.85
_exptl_absorpt_correction_type multi-scan
_exptl_absorpt_process_details
;
 Data were corrected for decay and absorption using the program SADABS 
 (Sheldrick, G. M. (2003). SADABS. Version 2.10. University of
 G\"ottingen, Germany).
;
_exptl_crystal_colour colorless
_exptl_crystal_density_diffrn 1.169
_exptl_crystal_density_method 'not measured'
_exptl_crystal_description needle
_exptl_crystal_F_000 784
_exptl_crystal_size_max 0.50
_exptl_crystal_size_mid 0.10
_exptl_crystal_size_min 0.05
_refine_diff_density_max 0.309
_refine_diff_density_min -0.327
_refine_diff_density_rms 0.058
_refine_ls_abs_structure_details 'Flack H D (1983), Acta Cryst. A39, 876-881'
_refine_ls_abs_structure_Flack 0.05(11)
_refine_ls_extinction_method none
_refine_ls_goodness_of_fit_ref 1.071
_refine_ls_hydrogen_treatment mixed
_refine_ls_matrix_type full
_refine_ls_number_parameters 235
_refine_ls_number_reflns 4410
_refine_ls_number_restraints 0
_refine_ls_restrained_S_all 1.071
_refine_ls_R_factor_all 0.0835
_refine_ls_R_factor_gt 0.0549
_refine_ls_shift/su_max 0.000
_refine_ls_shift/su_mean 0.000
_refine_ls_structure_factor_coef Fsqd
_refine_ls_weighting_details 'calc w=1/[\s^2^(Fo^2^)+(0.0476P)^2^+0.6479P] where P=(Fo^2^+2Fc^2^)/3'
_refine_ls_weighting_scheme calc
_refine_ls_wR_factor_gt 0.1081
_refine_ls_wR_factor_ref 0.1193
_reflns_number_gt 3373
_reflns_number_total 4410
_reflns_threshold_expression >2sigma(I)
_cod_data_source_file ol7024394-file002.cif
_cod_data_source_block PZ-VIII-103a1
_cod_original_cell_volume 2054.0(7)
_cod_database_code 1505650

loop_
_symmetry_equiv_pos_as_xyz
'x, y, z'
'-x+1/2, -y, z+1/2'
'x+1/2, -y+1/2, -z'
'-x, y+1/2, -z+1/2'

loop_
_atom_site_label
_atom_site_type_symbol
_atom_site_fract_x
_atom_site_fract_y
_atom_site_fract_z
_atom_site_U_iso_or_equiv
_atom_site_adp_type
_atom_site_occupancy
_atom_site_symmetry_multiplicity
_atom_site_calc_flag
_atom_site_refinement_flags
S1 S 0.56013(10) 0.78179(7) 0.04938(2) 0.02140(17) Uani 1 1 d .
O1 O 0.4445(3) 0.7007(2) 0.01715(6) 0.0267(5) Uani 1 1 d .
O2 O 1.0227(3) 0.51833(19) 0.03665(7) 0.0288(5) Uani 1 1 d .
N1 N 0.7598(4) 0.6987(3) 0.06421(8) 0.0231(6) Uani 1 1 d .
C1 C 0.4406(4) 0.7611(3) 0.10327(9) 0.0254(6) Uani 1 1 d .
H1 H 0.5040 0.8249 0.1247 0.031 Uiso 1 1 calc R
C2 C 0.4516(5) 0.6165(3) 0.12379(9) 0.0273(7) Uani 1 1 d .
H2 H 0.3205 0.5763 0.1212 0.033 Uiso 1 1 calc R
C3 C 0.5874(4) 0.5167(3) 0.10215(9) 0.0232(7) Uani 1 1 d .
C4 C 0.5693(5) 0.3769(3) 0.11197(9) 0.0277(7) Uani 1 1 d .
H4 H 0.4642 0.3468 0.1295 0.033 Uiso 1 1 calc R
C5 C 0.7016(4) 0.2819(3) 0.09662(9) 0.0271(7) Uani 1 1 d .
C6 C 0.8545(5) 0.3274(3) 0.07131(10) 0.0270(7) Uani 1 1 d .
H6 H 0.9473 0.2639 0.0610 0.032 Uiso 1 1 calc R
C7 C 0.8747(4) 0.4638(3) 0.06070(9) 0.0221(7) Uani 1 1 d .
C8 C 0.7403(4) 0.5586(3) 0.07577(9) 0.0214(6) Uani 1 1 d .
C9 C 0.2327(4) 0.8124(3) 0.09643(10) 0.0312(8) Uani 1 1 d .
H9A H 0.1733 0.7620 0.0714 0.037 Uiso 1 1 calc R
H9B H 0.1570 0.7936 0.1237 0.037 Uiso 1 1 calc R
C10 C 0.2273(5) 0.9618(3) 0.08667(11) 0.0338(8) Uani 1 1 d .
H10 H 0.2591 1.0219 0.1104 0.041 Uiso 1 1 calc R
C11 C 0.1827(5) 1.0167(4) 0.04840(13) 0.0416(8) Uani 1 1 d .
H11A H 0.1499 0.9604 0.0238 0.050 Uiso 1 1 calc R
H11B H 0.1829 1.1130 0.0452 0.050 Uiso 1 1 calc R
C12 C 0.4977(5) 0.6244(4) 0.17477(10) 0.0357(8) Uani 1 1 d .
H12 H 0.4980 0.5283 0.1858 0.043 Uiso 1 1 calc R
C13 C 0.3461(5) 0.6982(4) 0.20152(10) 0.0400(9) Uani 1 1 d .
H13A H 0.2185 0.6677 0.1912 0.048 Uiso 1 1 calc R
H13B H 0.3563 0.7970 0.1953 0.048 Uiso 1 1 calc R
C14 C 0.3589(6) 0.6760(5) 0.25243(11) 0.0558(12) Uani 1 1 d .
H14A H 0.3470 0.5776 0.2590 0.067 Uiso 1 1 calc R
H14B H 0.4860 0.7067 0.2631 0.067 Uiso 1 1 calc R
C15 C 0.2066(6) 0.7517(4) 0.27679(10) 0.0447(10) Uani 1 1 d .
H15 H 0.2258 0.8470 0.2801 0.054 Uiso 1 1 calc R
C16 C 0.0470(6) 0.7015(4) 0.29442(10) 0.0452(9) Uani 1 1 d .
C17 C 0.6991(5) 0.6794(5) 0.18312(11) 0.0467(11) Uani 1 1 d .
H17A H 0.7033 0.7765 0.1756 0.070 Uiso 1 1 calc R
H17B H 0.7910 0.6297 0.1645 0.070 Uiso 1 1 calc R
H17C H 0.7323 0.6673 0.2146 0.070 Uiso 1 1 calc R
C18 C -0.0097(7) 0.5548(5) 0.29235(14) 0.0665(14) Uani 1 1 d .
H18A H 0.0712 0.5074 0.2706 0.100 Uiso 1 1 calc R
H18B H -0.1442 0.5477 0.2833 0.100 Uiso 1 1 calc R
H18C H 0.0069 0.5132 0.3218 0.100 Uiso 1 1 calc R
C19 C -0.0915(6) 0.7933(5) 0.31836(12) 0.0661(13) Uani 1 1 d .
H19A H -0.0406 0.8863 0.3189 0.099 Uiso 1 1 calc R
H19B H -0.1091 0.7607 0.3490 0.099 Uiso 1 1 calc R
H19C H -0.2149 0.7925 0.3028 0.099 Uiso 1 1 calc R
C20 C 0.6800(5) 0.1328(3) 0.10728(12) 0.0352(8) Uani 1 1 d .
H20A H 0.6096 0.1224 0.1354 0.053 Uiso 1 1 calc R
H20B H 0.8070 0.0912 0.1102 0.053 Uiso 1 1 calc R
H20C H 0.6094 0.0877 0.0832 0.053 Uiso 1 1 calc R
C21 C 1.1681(5) 0.4271(3) 0.02117(11) 0.0308(8) Uani 1 1 d .
H21A H 1.2262 0.3804 0.0467 0.046 Uiso 1 1 calc R
H21B H 1.2668 0.4788 0.0052 0.046 Uiso 1 1 calc R
H21C H 1.1111 0.3598 0.0010 0.046 Uiso 1 1 calc R
H1N H 0.838(4) 0.712(3) 0.0436(10) 0.027(8) Uiso 1 1 d .

loop_
_atom_site_aniso_label
_atom_site_aniso_U_11
_atom_site_aniso_U_22
_atom_site_aniso_U_33
_atom_site_aniso_U_23
_atom_site_aniso_U_13
_atom_site_aniso_U_12
S1 0.0162(3) 0.0217(3) 0.0263(3) 0.0021(3) 0.0001(3) 0.0014(3)
O1 0.0241(11) 0.0280(11) 0.0280(9) -0.0001(9) -0.0054(10) 0.0004(11)
O2 0.0210(12) 0.0199(10) 0.0456(12) 0.0044(9) 0.0108(10) 0.0028(9)
N1 0.0162(13) 0.0233(15) 0.0297(12) 0.0043(11) 0.0028(11) -0.0019(11)
C1 0.0197(14) 0.0276(16) 0.0289(13) -0.0028(12) 0.0007(14) -0.0014(14)
C2 0.0180(15) 0.0341(17) 0.0297(15) 0.0051(13) 0.0025(14) -0.0007(15)
C3 0.0160(16) 0.0289(16) 0.0248(14) 0.0024(12) -0.0028(13) -0.0006(13)
C4 0.0210(16) 0.0329(17) 0.0292(15) 0.0073(13) 0.0020(14) -0.0070(16)
C5 0.0254(17) 0.0266(16) 0.0292(14) 0.0054(14) -0.0058(13) -0.0055(15)
C6 0.0240(17) 0.0249(17) 0.0321(16) 0.0018(13) -0.0008(14) 0.0033(13)
C7 0.0171(15) 0.0245(16) 0.0247(15) 0.0033(12) 0.0005(11) 0.0007(12)
C8 0.0185(16) 0.0260(17) 0.0197(13) 0.0036(12) -0.0024(12) 0.0005(13)
C9 0.0185(17) 0.040(2) 0.0354(16) -0.0034(15) 0.0018(14) 0.0019(15)
C10 0.0240(18) 0.035(2) 0.0422(19) -0.0111(16) 0.0010(15) 0.0070(15)
C11 0.035(2) 0.0347(19) 0.055(2) 0.0011(18) 0.0011(19) 0.0109(16)
C12 0.032(2) 0.045(2) 0.0301(16) 0.0041(15) 0.0035(14) 0.0046(15)
C13 0.039(2) 0.047(2) 0.0345(17) 0.0061(17) 0.0038(15) 0.0079(19)
C14 0.047(2) 0.081(3) 0.040(2) 0.006(2) 0.0075(18) 0.017(2)
C15 0.053(3) 0.049(3) 0.0323(17) -0.0011(16) -0.0006(17) 0.0067(19)
C16 0.045(2) 0.061(3) 0.0290(15) 0.0002(16) -0.0003(17) 0.000(2)
C17 0.035(2) 0.072(3) 0.0331(18) -0.0009(18) -0.0087(16) 0.009(2)
C18 0.071(4) 0.069(3) 0.059(3) 0.006(2) -0.005(2) -0.017(3)
C19 0.051(3) 0.099(4) 0.048(2) -0.005(2) 0.003(2) 0.014(3)
C20 0.037(2) 0.0254(19) 0.0435(19) 0.0047(15) -0.0034(16) -0.0068(15)
C21 0.0213(17) 0.0267(17) 0.0445(19) 0.0013(15) 0.0069(15) 0.0023(14)

loop_
_atom_type_symbol
_atom_type_description
_atom_type_scat_dispersion_real
_atom_type_scat_dispersion_imag
_atom_type_scat_source
C C 0.0033 0.0016 'International Tables Vol C Tables 4.2.6.8 and 6.1.1.4'
H H 0.0000 0.0000 'International Tables Vol C Tables 4.2.6.8 and 6.1.1.4'
N N 0.0061 0.0033 'International Tables Vol C Tables 4.2.6.8 and 6.1.1.4'
O O 0.0106 0.0060 'International Tables Vol C Tables 4.2.6.8 and 6.1.1.4'
S S 0.1246 0.1234 'International Tables Vol C Tables 4.2.6.8 and 6.1.1.4'

loop_
_geom_angle_atom_site_label_1
_geom_angle_atom_site_label_2
_geom_angle_atom_site_label_3
_geom_angle
O1 S1 N1 111.30(12)
O1 S1 C1 105.45(13)
N1 S1 C1 95.23(13)
C7 O2 C21 117.5(2)
C8 N1 S1 117.1(2)
C8 N1 H1N 113(2)
S1 N1 H1N 106(2)
C2 C1 C9 113.4(3)
C2 C1 S1 115.45(19)
C9 C1 S1 105.92(19)
C2 C1 H1 107.2
C9 C1 H1 107.2
S1 C1 H1 107.2
C3 C2 C1 117.1(2)
C3 C2 C12 108.8(2)
C1 C2 C12 110.7(2)
C3 C2 H2 106.6
C1 C2 H2 106.6
C12 C2 H2 106.6
C8 C3 C4 118.4(3)
C8 C3 C2 122.3(3)
C4 C3 C2 119.1(3)
C5 C4 C3 121.6(3)
C5 C4 H4 119.2
C3 C4 H4 119.2
C6 C5 C4 118.5(3)
C6 C5 C20 120.5(3)
C4 C5 C20 121.0(3)
C7 C6 C5 121.1(3)
C7 C6 H6 119.4
C5 C6 H6 119.4
O2 C7 C6 125.2(3)
O2 C7 C8 114.7(2)
C6 C7 C8 120.2(3)
C3 C8 C7 120.2(3)
C3 C8 N1 119.8(3)
C7 C8 N1 120.0(3)
C10 C9 C1 111.6(3)
C10 C9 H9A 109.3
C1 C9 H9A 109.3
C10 C9 H9B 109.3
C1 C9 H9B 109.3
H9A C9 H9B 108.0
C11 C10 C9 125.6(3)
C11 C10 H10 117.2
C9 C10 H10 117.2
C10 C11 H11A 120.0
C10 C11 H11B 120.0
H11A C11 H11B 120.0
C13 C12 C17 112.8(3)
C13 C12 C2 113.4(3)
C17 C12 C2 111.6(3)
C13 C12 H12 106.1
C17 C12 H12 106.1
C2 C12 H12 106.1
C12 C13 C14 114.6(3)
C12 C13 H13A 108.6
C14 C13 H13A 108.6
C12 C13 H13B 108.6
C14 C13 H13B 108.6
H13A C13 H13B 107.6
C15 C14 C13 111.9(3)
C15 C14 H14A 109.2
C13 C14 H14A 109.2
C15 C14 H14B 109.2
C13 C14 H14B 109.2
H14A C14 H14B 107.9
C16 C15 C14 127.6(4)
C16 C15 H15 116.2
C14 C15 H15 116.2
C15 C16 C18 124.2(4)
C15 C16 C19 120.5(4)
C18 C16 C19 115.3(4)
C12 C17 H17A 109.5
C12 C17 H17B 109.5
H17A C17 H17B 109.5
C12 C17 H17C 109.5
H17A C17 H17C 109.5
H17B C17 H17C 109.5
C16 C18 H18A 109.5
C16 C18 H18B 109.5
H18A C18 H18B 109.5
C16 C18 H18C 109.5
H18A C18 H18C 109.5
H18B C18 H18C 109.5
C16 C19 H19A 109.5
C16 C19 H19B 109.5
H19A C19 H19B 109.5
C16 C19 H19C 109.5
H19A C19 H19C 109.5
H19B C19 H19C 109.5
C5 C20 H20A 109.5
C5 C20 H20B 109.5
H20A C20 H20B 109.5
C5 C20 H20C 109.5
H20A C20 H20C 109.5
H20B C20 H20C 109.5
O2 C21 H21A 109.5
O2 C21 H21B 109.5
H21A C21 H21B 109.5
O2 C21 H21C 109.5
H21A C21 H21C 109.5
H21B C21 H21C 109.5

loop_
_geom_bond_atom_site_label_1
_geom_bond_atom_site_label_2
_geom_bond_distance
S1 O1 1.489(2)
S1 N1 1.675(3)
S1 C1 1.830(3)
O2 C7 1.369(3)
O2 C21 1.431(4)
N1 C8 1.424(4)
N1 H1N 0.83(3)
C1 C2 1.549(4)
C1 C9 1.550(4)
C1 H1 1.0000
C2 C3 1.510(4)
C2 C12 1.564(4)
C2 H2 1.0000
C3 C8 1.391(4)
C3 C4 1.409(4)
C4 C5 1.391(4)
C4 H4 0.9500
C5 C6 1.384(4)
C5 C20 1.505(4)
C6 C7 1.384(4)
C6 H6 0.9500
C7 C8 1.396(4)
C9 C10 1.496(5)
C9 H9A 0.9900
C9 H9B 0.9900
C10 C11 1.305(5)
C10 H10 0.9500
C11 H11A 0.9500
C11 H11B 0.9500
C12 C13 1.512(5)
C12 C17 1.527(5)
C12 H12 1.0000
C13 C14 1.544(5)
C13 H13A 0.9900
C13 H13B 0.9900
C14 C15 1.489(5)
C14 H14A 0.9900
C14 H14B 0.9900
C15 C16 1.328(5)
C15 H15 0.9500
C16 C18 1.494(5)
C16 C19 1.503(6)
C17 H17A 0.9800
C17 H17B 0.9800
C17 H17C 0.9800
C18 H18A 0.9800
C18 H18B 0.9800
C18 H18C 0.9800
C19 H19A 0.9800
C19 H19B 0.9800
C19 H19C 0.9800
C20 H20A 0.9800
C20 H20B 0.9800
C20 H20C 0.9800
C21 H21A 0.9800
C21 H21B 0.9800
C21 H21C 0.9800

loop_
_geom_torsion_atom_site_label_1
_geom_torsion_atom_site_label_2
_geom_torsion_atom_site_label_3
_geom_torsion_atom_site_label_4
_geom_torsion
O1 S1 N1 C8 -46.2(2)
C1 S1 N1 C8 62.7(2)
O1 S1 C1 C2 68.5(2)
N1 S1 C1 C2 -45.3(2)
O1 S1 C1 C9 -57.9(2)
N1 S1 C1 C9 -171.7(2)
C9 C1 C2 C3 133.4(3)
S1 C1 C2 C3 11.0(3)
C9 C1 C2 C12 -101.1(3)
S1 C1 C2 C12 136.4(2)
C1 C2 C3 C8 21.1(4)
C12 C2 C3 C8 -105.3(3)
C1 C2 C3 C4 -164.5(3)
C12 C2 C3 C4 69.2(3)
C8 C3 C4 C5 1.1(4)
C2 C3 C4 C5 -173.5(3)
C3 C4 C5 C6 0.3(4)
C3 C4 C5 C20 -179.8(3)
C4 C5 C6 C7 -1.1(4)
C20 C5 C6 C7 179.0(3)
C21 O2 C7 C6 0.1(4)
C21 O2 C7 C8 178.4(2)
C5 C6 C7 O2 178.7(3)
C5 C6 C7 C8 0.4(4)
C4 C3 C8 C7 -1.8(4)
C2 C3 C8 C7 172.6(3)
C4 C3 C8 N1 178.3(3)
C2 C3 C8 N1 -7.3(4)
O2 C7 C8 C3 -177.3(2)
C6 C7 C8 C3 1.1(4)
O2 C7 C8 N1 2.6(4)
C6 C7 C8 N1 -179.0(3)
S1 N1 C8 C3 -42.4(3)
S1 N1 C8 C7 137.7(2)
C2 C1 C9 C10 166.9(2)
S1 C1 C9 C10 -65.5(3)
C1 C9 C10 C11 110.1(4)
C3 C2 C12 C13 -168.1(3)
C1 C2 C12 C13 62.0(4)
C3 C2 C12 C17 63.2(4)
C1 C2 C12 C17 -66.8(3)
C17 C12 C13 C14 -67.0(4)
C2 C12 C13 C14 164.9(3)
C12 C13 C14 C15 179.7(3)
C13 C14 C15 C16 103.3(5)
C14 C15 C16 C18 -0.6(6)
C14 C15 C16 C19 179.5(3)
